data_7053439
loop_
_publ_author_name
'Beyer, Beatrice'
'Ulbricht, Christoph'
'Winter, Andreas'
'Hager, Martin D.'
'Hoogenboom, Richard'
'Herzer, Nicole'
'Baumann, Stefan O.'
'Kickelbick, Guido'
'G\"orls, Helmar'
'Schubert, Ulrich S.'

_publ_section_title
;
 Unexpected metal-mediated oxidation of hydroxymethyl groups to
 coordinated carboxylate groups by bis-cyclometalated iridium(iii) centers
;
_journal_issue 11
_journal_name_full 'New Journal of Chemistry'
_journal_page_first 2622
_journal_paper_doi 10.1039/b9nj00785g
_journal_volume 34
_journal_year 2010
_chemical_formula_moiety 'C11 H13 N3 O'
_chemical_formula_sum 'C11 H13 N3 O'
_chemical_formula_weight 203.24
_chemical_name_systematic
;
?
;
_space_group_IT_number 14
_symmetry_cell_setting monoclinic
_symmetry_space_group_name_Hall '-P 2ybc'
_symmetry_space_group_name_H-M 'P 1 21/c 1'
_atom_sites_solution_hydrogens geom
_atom_sites_solution_primary direct
_atom_sites_solution_secondary difmap
_audit_creation_method SHELXL-97
_cell_angle_alpha 90.00
_cell_angle_beta 93.744(3)
_cell_angle_gamma 90.00
_cell_formula_units_Z 4
_cell_length_a 7.4938(4)
_cell_length_b 8.0177(3)
_cell_length_c 17.8009(11)
_cell_measurement_reflns_used 7341
_cell_measurement_temperature 183(2)
_cell_measurement_theta_max 27.47
_cell_measurement_theta_min 2.79
_cell_volume 1067.25(10)
_computing_cell_refinement DENZO
_computing_data_collection COLLECT
_computing_data_reduction DENZO
_computing_molecular_graphics SHELXTL/PC
_computing_publication_material SHELXL-97
_computing_structure_refinement 'SHELXL-97 (Sheldrick, 1997)'
_computing_structure_solution 'SHELXS-97 (Sheldrick, 1990)'
_diffrn_ambient_temperature 183(2)
_diffrn_measured_fraction_theta_full 0.997
_diffrn_measured_fraction_theta_max 0.997
_diffrn_measurement_device_type KappaCCD
_diffrn_measurement_method 'phi- + omega-scan'
_diffrn_radiation_monochromator graphite
_diffrn_radiation_source 'fine-focus sealed tube'
_diffrn_radiation_type MoK\a
_diffrn_radiation_wavelength 0.71073
_diffrn_reflns_av_R_equivalents 0.0580
_diffrn_reflns_av_sigmaI/netI 0.0625
_diffrn_reflns_limit_h_max 9
_diffrn_reflns_limit_h_min -9
_diffrn_reflns_limit_k_max 10
_diffrn_reflns_limit_k_min -10
_diffrn_reflns_limit_l_max 23
_diffrn_reflns_limit_l_min -23
_diffrn_reflns_number 7341
_diffrn_reflns_theta_full 27.47
_diffrn_reflns_theta_max 27.47
_diffrn_reflns_theta_min 2.79
_exptl_absorpt_coefficient_mu 0.085
_exptl_absorpt_correction_type none
_exptl_crystal_colour colourless
_exptl_crystal_density_diffrn 1.265
_exptl_crystal_density_method 'not measured'
_exptl_crystal_description prism
_exptl_crystal_F_000 432
_exptl_crystal_size_max 0.05
_exptl_crystal_size_mid 0.05
_exptl_crystal_size_min 0.05
_refine_diff_density_max 0.335
_refine_diff_density_min -0.280
_refine_diff_density_rms 0.060
_refine_ls_extinction_method none
_refine_ls_goodness_of_fit_ref 1.037
_refine_ls_hydrogen_treatment mixed
_refine_ls_matrix_type full
_refine_ls_number_parameters 165
_refine_ls_number_reflns 2435
_refine_ls_number_restraints 0
_refine_ls_restrained_S_all 1.037
_refine_ls_R_factor_all 0.0964
_refine_ls_R_factor_gt 0.0546
_refine_ls_shift/su_max 0.004
_refine_ls_shift/su_mean 0.000
_refine_ls_structure_factor_coef Fsqd
_refine_ls_weighting_details 'calc w=1/[\s^2^(Fo^2^)+(0.0735P)^2^+0.3513P] where P=(Fo^2^+2Fc^2^)/3'
_refine_ls_weighting_scheme calc
_refine_ls_wR_factor_gt 0.1324
_refine_ls_wR_factor_ref 0.1537
_reflns_number_gt 1586
_reflns_number_total 2435
_reflns_threshold_expression >2sigma(I)
_cod_data_source_file b9nj00785g.txt
_cod_data_source_block FO3562
_cod_depositor_comments
;
The following automatic conversions were performed:

'_exptl_absorpt_correction_type' value 'NONE' changed to 'none'
according to /home/saulius/struct/CIF-dictionaries/cif_core.dic
dictionary named 'cif_core.dic' version 2.4.2 from 2011-04-26.

Automatic conversion script
Id: cif_fix_values 1891 2012-01-12 08:04:46Z andrius 
;
_cod_original_sg_symbol_Hall -P2ybc
_cod_original_sg_symbol_H-M P2(1)/c
_cod_database_code 7053439

loop_
_symmetry_equiv_pos_as_xyz
'x, y, z'
'-x, y+1/2, -z+1/2'
'-x, -y, -z'
'x, -y-1/2, z-1/2'

loop_
_atom_site_label
_atom_site_type_symbol
_atom_site_fract_x
_atom_site_fract_y
_atom_site_fract_z
_atom_site_U_iso_or_equiv
_atom_site_adp_type
_atom_site_occupancy
_atom_site_symmetry_multiplicity
_atom_site_calc_flag
_atom_site_refinement_flags
O15 O 0.1208(2) 0.73439(18) 0.45280(8) 0.0270(4) Uani 1 1 d .
H15 H 0.123(4) 0.629(4) 0.4417(16) 0.056(8) Uiso 1 1 d .
N2 N -0.2857(2) 0.6457(2) 0.60696(10) 0.0296(4) Uani 1 1 d .
N3 N -0.1315(2) 0.6068(2) 0.58025(10) 0.0283(4) Uani 1 1 d .
N1 N -0.2911(2) 0.8137(2) 0.61085(9) 0.0231(4) Uani 1 1 d .
C4 C -0.0381(3) 0.7489(2) 0.56660(11) 0.0228(4) Uani 1 1 d .
C5 C -0.1395(3) 0.8813(2) 0.58624(11) 0.0226(4) Uani 1 1 d .
H5 H -0.121(3) 0.999(3) 0.5852(12) 0.031(6) Uiso 1 1 d .
C6 C -0.4448(3) 0.8969(2) 0.63700(11) 0.0223(4) Uani 1 1 d .
C7 C -0.4790(3) 1.0601(3) 0.61409(12) 0.0252(5) Uani 1 1 d .
H7 H -0.402(3) 1.114(3) 0.5802(13) 0.035(6) Uiso 1 1 d .
C8 C -0.6262(3) 1.1432(2) 0.63959(12) 0.0269(5) Uani 1 1 d .
C9 C -0.7376(3) 1.0582(3) 0.68602(12) 0.0276(5) Uani 1 1 d .
H9 H -0.846(3) 1.117(3) 0.7030(14) 0.039(6) Uiso 1 1 d .
C10 C -0.7047(3) 0.8939(3) 0.70843(11) 0.0264(5) Uani 1 1 d .
C11 C -0.5543(3) 0.8138(3) 0.68416(11) 0.0245(5) Uani 1 1 d .
H11 H -0.528(3) 0.702(3) 0.6982(13) 0.031(6) Uiso 1 1 d .
C12 C -0.6629(3) 1.3222(3) 0.61689(15) 0.0363(6) Uani 1 1 d .
H12A H -0.6067 1.3462 0.5699 0.054 Uiso 1 1 calc R
H12B H -0.6135 1.3969 0.6566 0.054 Uiso 1 1 calc R
H12C H -0.7923 1.3398 0.6095 0.054 Uiso 1 1 calc R
C13 C -0.8289(3) 0.8045(3) 0.75796(14) 0.0375(6) Uani 1 1 d .
H13A H -0.8398 0.6875 0.7424 0.056 Uiso 1 1 calc R
H13B H -0.9470 0.8575 0.7533 0.056 Uiso 1 1 calc R
H13C H -0.7810 0.8104 0.8104 0.056 Uiso 1 1 calc R
C14 C 0.1387(3) 0.7457(3) 0.53277(12) 0.0253(5) Uani 1 1 d .
H14A H 0.203(3) 0.855(3) 0.5450(12) 0.027(6) Uiso 1 1 d .
H14B H 0.204(3) 0.657(3) 0.5539(13) 0.028(6) Uiso 1 1 d .

loop_
_atom_site_aniso_label
_atom_site_aniso_U_11
_atom_site_aniso_U_22
_atom_site_aniso_U_33
_atom_site_aniso_U_23
_atom_site_aniso_U_13
_atom_site_aniso_U_12
O15 0.0373(9) 0.0180(7) 0.0268(8) -0.0021(6) 0.0097(6) 0.0002(6)
N2 0.0343(10) 0.0182(9) 0.0378(11) -0.0012(7) 0.0132(8) -0.0002(8)
N3 0.0338(10) 0.0195(8) 0.0328(10) -0.0004(7) 0.0111(8) -0.0003(8)
N1 0.0248(9) 0.0170(8) 0.0278(9) -0.0002(7) 0.0044(7) 0.0008(7)
C4 0.0281(11) 0.0190(10) 0.0211(10) 0.0008(8) 0.0004(8) 0.0001(8)
C5 0.0239(10) 0.0174(9) 0.0270(11) 0.0009(8) 0.0044(8) -0.0011(8)
C6 0.0220(10) 0.0220(10) 0.0228(10) -0.0035(8) 0.0015(8) -0.0012(8)
C7 0.0251(11) 0.0223(10) 0.0285(11) -0.0004(8) 0.0033(9) -0.0029(8)
C8 0.0238(10) 0.0223(10) 0.0343(12) -0.0024(9) -0.0015(9) 0.0003(9)
C9 0.0230(11) 0.0299(11) 0.0300(12) -0.0052(9) 0.0028(9) 0.0014(9)
C10 0.0250(10) 0.0325(11) 0.0217(10) -0.0023(8) 0.0025(8) -0.0026(9)
C11 0.0278(11) 0.0233(10) 0.0223(11) 0.0022(8) 0.0009(8) 0.0004(9)
C12 0.0313(12) 0.0254(11) 0.0523(15) 0.0023(10) 0.0030(11) 0.0041(10)
C13 0.0359(13) 0.0442(13) 0.0337(13) 0.0053(10) 0.0121(10) -0.0007(11)
C14 0.0256(10) 0.0224(10) 0.0282(11) -0.0010(9) 0.0032(9) 0.0024(9)

loop_
_atom_type_symbol
_atom_type_description
_atom_type_scat_dispersion_real
_atom_type_scat_dispersion_imag
_atom_type_scat_source
C C 0.0033 0.0016 'International Tables Vol C Tables 4.2.6.8 and 6.1.1.4'
H H 0.0000 0.0000 'International Tables Vol C Tables 4.2.6.8 and 6.1.1.4'
N N 0.0061 0.0033 'International Tables Vol C Tables 4.2.6.8 and 6.1.1.4'
O O 0.0106 0.0060 'International Tables Vol C Tables 4.2.6.8 and 6.1.1.4'

loop_
_geom_angle_atom_site_label_1
_geom_angle_atom_site_label_2
_geom_angle_atom_site_label_3
_geom_angle
C14 O15 H15 106.6(19)
N3 N2 N1 106.57(15)
N2 N3 C4 109.80(16)
N2 N1 C5 110.68(15)
N2 N1 C6 120.51(15)
C5 N1 C6 128.80(17)
C5 C4 N3 107.61(18)
C5 C4 C14 129.90(18)
N3 C4 C14 122.44(17)
N1 C5 C4 105.34(17)
N1 C5 H5 121.7(14)
C4 C5 H5 133.0(14)
C11 C6 C7 121.77(19)
C11 C6 N1 119.62(17)
C7 C6 N1 118.60(18)
C6 C7 C8 119.38(19)
C6 C7 H7 120.1(14)
C8 C7 H7 120.5(14)
C7 C8 C9 118.65(19)
C7 C8 C12 120.16(18)
C9 C8 C12 121.19(18)
C8 C9 C10 122.09(19)
C8 C9 H9 118.5(14)
C10 C9 H9 119.4(14)
C11 C10 C9 118.64(19)
C11 C10 C13 120.5(2)
C9 C10 C13 120.90(19)
C6 C11 C10 119.43(19)
C6 C11 H11 119.6(13)
C10 C11 H11 121.0(13)
C8 C12 H12A 109.5
C8 C12 H12B 109.5
H12A C12 H12B 109.5
C8 C12 H12C 109.5
H12A C12 H12C 109.5
H12B C12 H12C 109.5
C10 C13 H13A 109.5
C10 C13 H13B 109.5
H13A C13 H13B 109.5
C10 C13 H13C 109.5
H13A C13 H13C 109.5
H13B C13 H13C 109.5
O15 C14 C4 112.13(17)
O15 C14 H14A 106.3(12)
C4 C14 H14A 108.6(12)
O15 C14 H14B 111.5(14)
C4 C14 H14B 108.1(13)
H14A C14 H14B 110.2(19)

loop_
_geom_bond_atom_site_label_1
_geom_bond_atom_site_label_2
_geom_bond_distance
O15 C14 1.424(3)
O15 H15 0.87(3)
N2 N3 1.315(2)
N2 N1 1.350(2)
N3 C4 1.367(3)
N1 C5 1.357(2)
N1 C6 1.435(2)
C4 C5 1.364(3)
C4 C14 1.491(3)
C5 H5 0.96(2)
C6 C11 1.382(3)
C6 C7 1.390(3)
C7 C8 1.390(3)
C7 H7 0.97(2)
C8 C9 1.391(3)
C8 C12 1.512(3)
C9 C10 1.394(3)
C9 H9 1.01(2)
C10 C11 1.391(3)
C10 C13 1.505(3)
C11 H11 0.95(2)
C12 H12A 0.9800
C12 H12B 0.9800
C12 H12C 0.9800
C13 H13A 0.9800
C13 H13B 0.9800
C13 H13C 0.9800
C14 H14A 1.02(2)
C14 H14B 0.93(2)

loop_
_geom_hbond_atom_site_label_D
_geom_hbond_atom_site_label_H
_geom_hbond_atom_site_label_A
_geom_hbond_distance_DH
_geom_hbond_distance_HA
_geom_hbond_distance_DA
_geom_hbond_angle_DHA
_geom_hbond_site_symmetry_A
O15 H15 N3 0.87(3) 1.93(3) 2.800(2) 179(3) 3_566

loop_
_geom_torsion_atom_site_label_1
_geom_torsion_atom_site_label_2
_geom_torsion_atom_site_label_3
_geom_torsion_atom_site_label_4
_geom_torsion
N1 N2 N3 C4 -0.3(2)
N3 N2 N1 C5 0.2(2)
N3 N2 N1 C6 179.05(17)
N2 N3 C4 C5 0.3(2)
N2 N3 C4 C14 -177.20(18)
N2 N1 C5 C4 0.0(2)
C6 N1 C5 C4 -178.75(18)
N3 C4 C5 N1 -0.2(2)
C14 C4 C5 N1 177.1(2)
N2 N1 C6 C11 24.8(3)
C5 N1 C6 C11 -156.5(2)
N2 N1 C6 C7 -155.35(19)
C5 N1 C6 C7 23.3(3)
C11 C6 C7 C8 0.5(3)
N1 C6 C7 C8 -179.26(18)
C6 C7 C8 C9 -1.6(3)
C6 C7 C8 C12 178.4(2)
C7 C8 C9 C10 0.9(3)
C12 C8 C9 C10 -179.1(2)
C8 C9 C10 C11 0.8(3)
C8 C9 C10 C13 -179.3(2)
C7 C6 C11 C10 1.2(3)
N1 C6 C11 C10 -178.99(18)
C9 C10 C11 C6 -1.9(3)
C13 C10 C11 C6 178.2(2)
C5 C4 C14 O15 -93.8(3)
N3 C4 C14 O15 83.1(2)
